data_1571278
loop_
_publ_author_name
'Timmann, Sven'
'Wu, Tun-Hui'
'Golz, Christopher'
'Alcarazo, Manuel'

_publ_section_title
;
 Reactivity of &#x3b1;-diazo sulfonium salts: rhodium-catalysed ring
 expansion of indenes to naphthalenes.
;
_journal_issue 16
_journal_name_full 'Chemical science'
_journal_page_first 5938
_journal_page_last 5943
_journal_paper_doi 10.1039/d4sc01138d
_journal_volume 15
_journal_year 2024
_chemical_formula_moiety 'C21 H12 F4 N2 O4 S2, C4 H10 O'
_chemical_formula_sum 'C25 H22 F4 N2 O5 S2'
_chemical_formula_weight 570.56
_space_group_crystal_system triclinic
_space_group_IT_number 2
_space_group_name_Hall '-P 1'
_space_group_name_H-M_alt 'P -1'
_atom_sites_solution_hydrogens geom
_atom_sites_solution_primary dual
_audit_creation_date 2023-06-01
_audit_creation_method
;FinalCif V121 by Daniel Kratzert, Freiburg 2023, 
https://dkratzert.de/finalcif.html
;
_audit_update_record
;
2024-02-14 deposited with the CCDC.	2024-03-12 downloaded from the CCDC.
;
_cell_angle_alpha 109.986(4)
_cell_angle_beta 98.765(4)
_cell_angle_gamma 97.218(5)
_cell_formula_units_Z 2
_cell_length_a 10.6503(16)
_cell_length_b 11.1577(17)
_cell_length_c 12.0098(18)
_cell_measurement_reflns_used 9915
_cell_measurement_temperature 100.00
_cell_measurement_theta_max 30.645
_cell_measurement_theta_min 2.402
_cell_volume 1301.1(3)
_computing_cell_refinement 'SAINT V8.40B (?, 2016)'
_computing_data_collection 'Bruker BIS V6.2.15/2021-03-16 && APEX4 2022.1-1'
_computing_data_reduction 'SAINT V8.40B (?, 2016)'
_computing_molecular_graphics 'Olex2 1.5 (Dolomanov et al., 2009)'
_computing_publication_material 'Olex2 1.5 (Dolomanov et al., 2009)'
_computing_structure_refinement 'XL  (Sheldrick, 2008)'
_computing_structure_solution 'XT  (Sheldrick, 2015)'
_diffrn_ambient_environment N~2~
_diffrn_ambient_temperature 100.00
_diffrn_detector CPAD
_diffrn_detector_area_resol_mean 7.41
_diffrn_detector_type 'Bruker PHOTON III'
_diffrn_measured_fraction_theta_full 1.000
_diffrn_measured_fraction_theta_max 0.996
_diffrn_measurement_device 'four-circle diffractometer'
_diffrn_measurement_device_type 'Bruker D8 VENTURE dual wavelength Mo/Cu'
_diffrn_measurement_method '\w and \f scans'
_diffrn_measurement_specimen_support 'MiTeGen micromount'
_diffrn_radiation_monochromator 'mirror optics'
_diffrn_radiation_probe x-ray
_diffrn_radiation_type MoK\a
_diffrn_radiation_wavelength 0.71073
_diffrn_reflns_av_R_equivalents 0.0426
_diffrn_reflns_av_unetI/netI 0.0212
_diffrn_reflns_Laue_measured_fraction_full 1.000
_diffrn_reflns_Laue_measured_fraction_max 0.996
_diffrn_reflns_limit_h_max 15
_diffrn_reflns_limit_h_min -15
_diffrn_reflns_limit_k_max 15
_diffrn_reflns_limit_k_min -15
_diffrn_reflns_limit_l_max 17
_diffrn_reflns_limit_l_min -17
_diffrn_reflns_number 66027
_diffrn_reflns_point_group_measured_fraction_full 1.000
_diffrn_reflns_point_group_measured_fraction_max 0.996
_diffrn_reflns_theta_full 25.242
_diffrn_reflns_theta_max 30.663
_diffrn_reflns_theta_min 1.971
_diffrn_source 'microfocus sealed X-ray tube'
_diffrn_source_current 1.0
_diffrn_source_power 0.05
_diffrn_source_type 'Incoatec I\ms'
_diffrn_source_voltage 50.0
_diffrn_standards_number 0
_exptl_absorpt_coefficient_mu 0.273
_exptl_absorpt_correction_T_max 1.0000
_exptl_absorpt_correction_T_min 0.7977
_exptl_absorpt_correction_type numerical
_exptl_absorpt_process_details
;
SADABS-2016/2 (Bruker,2016/2) was used for absorption correction.
wR2(int) was 0.1353 before and 0.0567 after correction.
The Ratio of minimum to maximum transmission is 0.7977.
The \l/2 correction factor is Not present.
;
_exptl_crystal_colour colourless
_exptl_crystal_colour_primary colourless
_exptl_crystal_density_diffrn 1.456
_exptl_crystal_description block
_exptl_crystal_F_000 588
_exptl_crystal_recrystallization_method 'from a mixture of acetonitrile and diethylether.'
_exptl_crystal_size_max 0.576
_exptl_crystal_size_mid 0.249
_exptl_crystal_size_min 0.064
_refine_diff_density_max 0.514
_refine_diff_density_min -0.333
_refine_diff_density_rms 0.055
_refine_ls_extinction_method none
_refine_ls_goodness_of_fit_ref 1.036
_refine_ls_hydrogen_treatment constr
_refine_ls_matrix_type full
_refine_ls_number_parameters 345
_refine_ls_number_reflns 8010
_refine_ls_number_restraints 0
_refine_ls_restrained_S_all 1.036
_refine_ls_R_factor_all 0.0368
_refine_ls_R_factor_gt 0.0332
_refine_ls_shift/su_max 0.001
_refine_ls_shift/su_mean 0.000
_refine_ls_structure_factor_coef Fsqd
_refine_ls_weighting_details 'w=1/[\s^2^(Fo^2^)+(0.0503P)^2^+0.5235P] where P=(Fo^2^+2Fc^2^)/3'
_refine_ls_weighting_scheme calc
_refine_ls_wR_factor_gt 0.0901
_refine_ls_wR_factor_ref 0.0934
_reflns_Friedel_coverage 0.000
_reflns_number_gt 7333
_reflns_number_total 8010
_reflns_threshold_expression 'I > 2\s(I)'
_cod_data_source_file d4sc01138d2.cif
_cod_data_source_block mo_1992_cg_0m
_cod_depositor_comments 'Adding full bibliography for 1571276--1571290.cif.'
_cod_database_code 1571278
_olex2_refinement_description
;
1. Fixed Uiso
 At 1.2 times of:
  All C(H) groups, All C(H,H) groups
 At 1.5 times of:
  All C(H,H,H) groups
2.a Secondary CH2 refined with riding coordinates:
 C22(H22A,H22B), C24(H24A,H24B)
2.b Aromatic/amide H refined with riding coordinates:
 C4(H4), C5(H5), C7(H7), C8(H8), C13(H13), C14(H14), C15(H15), C16(H16),
 C17(H17), C18(H18), C19(H19), C20(H20)
2.c Idealised Me refined as rotating group:
 C23(H23A,H23B,H23C), C25(H25A,H25B,H25C)
;
_olex2_submission_special_instructions 'No special instructions were received'
_shelx_shelxl_version_number 2018/3
_shelx_space_group_comment
;
The symmetry employed for this shelxl refinement is uniquely defined
by the following loop, which should always be used as a source of
symmetry information in preference to the above space-group names.
They are only intended as comments.
;
_shelx_estimated_absorpt_t_min 0.859
_shelx_estimated_absorpt_t_max 0.983
_diffrn_measurement_ambient_temperature_device_make 'Oxford Cryostream 800'

loop_
_space_group_symop_operation_xyz
'x, y, z'
'-x, -y, -z'

loop_
_atom_site_label
_atom_site_type_symbol
_atom_site_fract_x
_atom_site_fract_y
_atom_site_fract_z
_atom_site_U_iso_or_equiv
_atom_site_adp_type
_atom_site_occupancy
_atom_site_site_symmetry_order
_atom_site_calc_flag
_atom_site_refinement_flags_posn
_atom_site_refinement_flags_adp
_atom_site_refinement_flags_occupancy
_atom_site_disorder_assembly
_atom_site_disorder_group
S1 S 0.68876(2) 0.37233(2) 0.42113(2) 0.01333(6) Uani 1 1 d . . . . .
S2 S 0.93961(2) 0.68196(2) 0.43095(2) 0.01604(6) Uani 1 1 d . . . . .
F1 F 0.93670(8) -0.20335(7) -0.07534(7) 0.03088(17) Uani 1 1 d . . . . .
F2 F 0.95737(11) 0.72136(10) 0.23022(8) 0.0448(2) Uani 1 1 d . . . . .
F3 F 0.84755(7) 0.84383(8) 0.34081(7) 0.02924(16) Uani 1 1 d . . . . .
F4 F 1.05488(8) 0.88243(8) 0.39272(10) 0.0386(2) Uani 1 1 d . . . . .
O1 O 0.56313(7) 0.11237(8) 0.21238(7) 0.02094(15) Uani 1 1 d . . . . .
O2 O 0.82526(8) 0.58474(8) 0.36226(8) 0.02342(16) Uani 1 1 d . . . . .
O3 O 0.92682(8) 0.76967(9) 0.54729(7) 0.02431(17) Uani 1 1 d . . . . .
O4 O 1.05989(8) 0.63435(8) 0.43112(8) 0.02234(16) Uani 1 1 d . . . . .
N1 N 0.86878(8) 0.31665(8) 0.29904(7) 0.01456(15) Uani 1 1 d . . . . .
N2 N 0.96498(9) 0.35494(9) 0.28614(8) 0.01984(17) Uani 1 1 d . . . . .
C1 C 0.75126(9) 0.26738(9) 0.30869(9) 0.01481(17) Uani 1 1 d . . . . .
C2 C 0.67945(10) 0.14164(9) 0.21989(9) 0.01504(17) Uani 1 1 d . . . . .
C3 C 0.75297(10) 0.05421(9) 0.14226(9) 0.01497(17) Uani 1 1 d . . . . .
C4 C 0.69581(10) -0.01254(10) 0.01942(9) 0.01797(18) Uani 1 1 d . . . . .
H4 H 0.614115 0.001175 -0.012927 0.022 Uiso 1 1 calc R U . . .
C5 C 0.75862(11) -0.09876(10) -0.05505(10) 0.0217(2) Uani 1 1 d . . . . .
H5 H 0.721933 -0.143435 -0.138862 0.026 Uiso 1 1 calc R U . . .
C6 C 0.87596(11) -0.11765(10) -0.00368(10) 0.0217(2) Uani 1 1 d . . . . .
C7 C 0.93466(11) -0.05396(10) 0.11707(10) 0.02009(19) Uani 1 1 d . . . . .
H7 H 1.015386 -0.069928 0.148979 0.024 Uiso 1 1 calc R U . . .
C8 C 0.87248(10) 0.03432(10) 0.19090(9) 0.01708(18) Uani 1 1 d . . . . .
H8 H 0.911332 0.080737 0.274006 0.020 Uiso 1 1 calc R U . . .
C9 C 0.60553(10) 0.27386(9) 0.48692(9) 0.01494(17) Uani 1 1 d . . . . .
C10 C 0.47254(9) 0.27157(9) 0.46305(9) 0.01486(17) Uani 1 1 d . . . . .
C11 C 0.43504(9) 0.34210(9) 0.38414(9) 0.01453(17) Uani 1 1 d . . . . .
C12 C 0.54024(9) 0.39556(9) 0.34788(9) 0.01436(17) Uani 1 1 d . . . . .
C13 C 0.52936(10) 0.46644(10) 0.27303(9) 0.01654(18) Uani 1 1 d . . . . .
H13 H 0.602886 0.501292 0.250109 0.020 Uiso 1 1 calc R U . . .
C14 C 0.40549(10) 0.48425(10) 0.23287(9) 0.01794(18) Uani 1 1 d . . . . .
H14 H 0.393448 0.530925 0.180334 0.022 Uiso 1 1 calc R U . . .
C15 C 0.29925(10) 0.43394(10) 0.26942(9) 0.01782(18) Uani 1 1 d . . . . .
H15 H 0.216006 0.448588 0.242484 0.021 Uiso 1 1 calc R U . . .
C16 C 0.31237(10) 0.36253(10) 0.34467(9) 0.01649(18) Uani 1 1 d . . . . .
H16 H 0.239082 0.328557 0.368481 0.020 Uiso 1 1 calc R U . . .
C17 C 0.39372(10) 0.20752(10) 0.51638(9) 0.01800(18) Uani 1 1 d . . . . .
H17 H 0.302800 0.203491 0.501377 0.022 Uiso 1 1 calc R U . . .
C18 C 0.45074(11) 0.14970(10) 0.59190(10) 0.0204(2) Uani 1 1 d . . . . .
H18 H 0.397716 0.105588 0.628169 0.024 Uiso 1 1 calc R U . . .
C19 C 0.58420(11) 0.15522(11) 0.61542(10) 0.0208(2) Uani 1 1 d . . . . .
H19 H 0.620654 0.115357 0.667688 0.025 Uiso 1 1 calc R U . . .
C20 C 0.66453(10) 0.21848(10) 0.56316(10) 0.01863(19) Uani 1 1 d . . . . .
H20 H 0.755580 0.223479 0.578990 0.022 Uiso 1 1 calc R U . . .
C21 C 0.95041(11) 0.78768(11) 0.34402(11) 0.0231(2) Uani 1 1 d . . . . .
O5 O 0.38000(8) 0.65698(8) 0.05618(8) 0.02518(17) Uani 1 1 d . . . . .
C22 C 0.49234(12) 0.74117(12) 0.05689(11) 0.0251(2) Uani 1 1 d . . . . .
H22A H 0.494933 0.830747 0.112900 0.030 Uiso 1 1 calc R U . . .
H22B H 0.490884 0.742381 -0.025334 0.030 Uiso 1 1 calc R U . . .
C23 C 0.60986(12) 0.69188(12) 0.09768(11) 0.0262(2) Uani 1 1 d . . . . .
H23A H 0.604686 0.601959 0.043711 0.039 Uiso 1 1 calc R U . . .
H23B H 0.612956 0.695324 0.180706 0.039 Uiso 1 1 calc R U . . .
H23C H 0.688224 0.746359 0.095084 0.039 Uiso 1 1 calc R U . . .
C24 C 0.26404(13) 0.69340(15) 0.01681(14) 0.0339(3) Uani 1 1 d . . . . .
H24A H 0.259418 0.692489 -0.066442 0.041 Uiso 1 1 calc R U . . .
H24B H 0.261600 0.782489 0.070777 0.041 Uiso 1 1 calc R U . . .
C25 C 0.15099(15) 0.59906(18) 0.01903(19) 0.0458(4) Uani 1 1 d . . . . .
H25A H 0.155357 0.510805 -0.032761 0.069 Uiso 1 1 calc R U . . .
H25B H 0.070008 0.621754 -0.010971 0.069 Uiso 1 1 calc R U . . .
H25C H 0.154064 0.603252 0.102273 0.069 Uiso 1 1 calc R U . . .

loop_
_atom_site_aniso_label
_atom_site_aniso_U_11
_atom_site_aniso_U_22
_atom_site_aniso_U_33
_atom_site_aniso_U_23
_atom_site_aniso_U_13
_atom_site_aniso_U_12
S1 0.01315(11) 0.01333(10) 0.01249(10) 0.00286(8) 0.00410(8) 0.00265(8)
S2 0.01328(11) 0.01736(11) 0.01812(11) 0.00818(9) 0.00243(8) 0.00156(8)
F1 0.0355(4) 0.0219(3) 0.0354(4) 0.0028(3) 0.0213(3) 0.0116(3)
F2 0.0727(7) 0.0484(5) 0.0313(4) 0.0244(4) 0.0286(4) 0.0260(5)
F3 0.0241(3) 0.0341(4) 0.0391(4) 0.0237(3) 0.0064(3) 0.0109(3)
F4 0.0219(4) 0.0314(4) 0.0720(6) 0.0323(4) 0.0101(4) 0.0008(3)
O1 0.0148(3) 0.0204(4) 0.0214(4) 0.0006(3) 0.0043(3) 0.0008(3)
O2 0.0162(3) 0.0204(4) 0.0308(4) 0.0099(3) -0.0003(3) -0.0018(3)
O3 0.0243(4) 0.0293(4) 0.0185(4) 0.0074(3) 0.0042(3) 0.0069(3)
O4 0.0155(3) 0.0234(4) 0.0295(4) 0.0113(3) 0.0037(3) 0.0050(3)
N1 0.0160(4) 0.0139(3) 0.0132(3) 0.0036(3) 0.0038(3) 0.0039(3)
N2 0.0190(4) 0.0181(4) 0.0213(4) 0.0045(3) 0.0081(3) 0.0028(3)
C1 0.0134(4) 0.0149(4) 0.0144(4) 0.0025(3) 0.0053(3) 0.0024(3)
C2 0.0165(4) 0.0146(4) 0.0128(4) 0.0033(3) 0.0039(3) 0.0030(3)
C3 0.0164(4) 0.0129(4) 0.0150(4) 0.0034(3) 0.0056(3) 0.0026(3)
C4 0.0196(5) 0.0159(4) 0.0160(4) 0.0032(3) 0.0041(3) 0.0021(3)
C5 0.0277(5) 0.0174(4) 0.0168(4) 0.0014(4) 0.0083(4) 0.0020(4)
C6 0.0268(5) 0.0146(4) 0.0259(5) 0.0048(4) 0.0160(4) 0.0062(4)
C7 0.0195(5) 0.0173(4) 0.0273(5) 0.0099(4) 0.0095(4) 0.0067(4)
C8 0.0185(4) 0.0156(4) 0.0178(4) 0.0061(3) 0.0053(3) 0.0037(3)
C9 0.0159(4) 0.0147(4) 0.0139(4) 0.0039(3) 0.0056(3) 0.0026(3)
C10 0.0158(4) 0.0140(4) 0.0135(4) 0.0026(3) 0.0050(3) 0.0031(3)
C11 0.0153(4) 0.0132(4) 0.0132(4) 0.0019(3) 0.0044(3) 0.0030(3)
C12 0.0133(4) 0.0141(4) 0.0141(4) 0.0027(3) 0.0034(3) 0.0034(3)
C13 0.0174(4) 0.0159(4) 0.0158(4) 0.0048(3) 0.0046(3) 0.0029(3)
C14 0.0192(5) 0.0169(4) 0.0169(4) 0.0054(3) 0.0029(3) 0.0041(3)
C15 0.0165(4) 0.0171(4) 0.0175(4) 0.0035(3) 0.0022(3) 0.0044(3)
C16 0.0145(4) 0.0158(4) 0.0169(4) 0.0029(3) 0.0043(3) 0.0029(3)
C17 0.0172(4) 0.0176(4) 0.0196(4) 0.0058(4) 0.0076(4) 0.0035(3)
C18 0.0227(5) 0.0192(5) 0.0219(5) 0.0087(4) 0.0096(4) 0.0039(4)
C19 0.0229(5) 0.0216(5) 0.0212(5) 0.0105(4) 0.0065(4) 0.0061(4)
C20 0.0178(4) 0.0200(4) 0.0188(4) 0.0074(4) 0.0046(4) 0.0047(4)
C21 0.0224(5) 0.0250(5) 0.0286(5) 0.0157(4) 0.0093(4) 0.0066(4)
O5 0.0233(4) 0.0246(4) 0.0309(4) 0.0157(3) 0.0040(3) 0.0021(3)
C22 0.0285(6) 0.0228(5) 0.0243(5) 0.0111(4) 0.0053(4) -0.0008(4)
C23 0.0254(5) 0.0283(6) 0.0239(5) 0.0101(4) 0.0051(4) 0.0001(4)
C24 0.0275(6) 0.0392(7) 0.0434(7) 0.0270(6) 0.0037(5) 0.0064(5)
C25 0.0255(7) 0.0486(9) 0.0727(12) 0.0353(9) 0.0082(7) 0.0059(6)

loop_
_atom_type_symbol
_atom_type_description
_atom_type_scat_dispersion_real
_atom_type_scat_dispersion_imag
_atom_type_scat_source
C C 0.0033 0.0016 'International Tables Vol C Tables 4.2.6.8 and 6.1.1.4'
H H 0.0000 0.0000 'International Tables Vol C Tables 4.2.6.8 and 6.1.1.4'
F F 0.0171 0.0103 'International Tables Vol C Tables 4.2.6.8 and 6.1.1.4'
N N 0.0061 0.0033 'International Tables Vol C Tables 4.2.6.8 and 6.1.1.4'
O O 0.0106 0.0060 'International Tables Vol C Tables 4.2.6.8 and 6.1.1.4'
S S 0.1246 0.1234 'International Tables Vol C Tables 4.2.6.8 and 6.1.1.4'

loop_
_geom_angle_atom_site_label_1
_geom_angle_atom_site_label_2
_geom_angle_atom_site_label_3
_geom_angle
_geom_angle_site_symmetry_1
_geom_angle_site_symmetry_3
_geom_angle_publ_flag
O2 S1 O4 89.25(2) . 2_766 ?
C1 S1 O2 86.18(4) . . ?
C1 S1 O4 79.86(4) . 2_766 ?
C1 S1 C9 106.14(5) . . ?
C1 S1 C12 106.71(5) . . ?
C9 S1 O2 167.09(4) . . ?
C9 S1 O4 89.18(4) . 2_766 ?
C12 S1 O2 88.27(4) . . ?
C12 S1 O4 172.80(4) . 2_766 ?
C12 S1 C9 91.73(5) . . ?
O2 S2 O4 114.87(5) . . ?
O2 S2 C21 103.04(5) . . ?
O3 S2 O2 114.95(5) . . ?
O3 S2 O4 114.84(5) . . ?
O3 S2 C21 102.57(5) . . ?
O4 S2 C21 104.24(5) . . ?
S2 O2 S1 129.64(5) . . ?
N2 N1 C1 177.20(10) . . ?
N1 C1 S1 114.33(7) . . ?
N1 C1 C2 120.47(8) . . ?
C2 C1 S1 124.78(7) . . ?
O1 C2 C1 119.34(9) . . ?
O1 C2 C3 122.74(9) . . ?
C1 C2 C3 117.92(9) . . ?
C4 C3 C2 118.09(9) . . ?
C8 C3 C2 121.33(9) . . ?
C8 C3 C4 120.52(9) . . ?
C3 C4 H4 120.0 . . ?
C5 C4 C3 119.99(10) . . ?
C5 C4 H4 120.0 . . ?
C4 C5 H5 121.0 . . ?
C6 C5 C4 118.04(10) . . ?
C6 C5 H5 121.0 . . ?
F1 C6 C5 118.37(10) . . ?
F1 C6 C7 118.18(11) . . ?
C7 C6 C5 123.44(10) . . ?
C6 C7 H7 120.9 . . ?
C6 C7 C8 118.30(10) . . ?
C8 C7 H7 120.9 . . ?
C3 C8 H8 120.2 . . ?
C7 C8 C3 119.69(10) . . ?
C7 C8 H8 120.2 . . ?
C10 C9 S1 110.93(7) . . ?
C20 C9 S1 125.10(8) . . ?
C20 C9 C10 123.60(9) . . ?
C9 C10 C11 113.08(9) . . ?
C9 C10 C17 118.49(9) . . ?
C17 C10 C11 128.42(9) . . ?
C12 C11 C10 112.92(9) . . ?
C16 C11 C10 128.58(9) . . ?
C16 C11 C12 118.49(9) . . ?
C11 C12 S1 110.88(7) . . ?
C13 C12 S1 125.19(8) . . ?
C13 C12 C11 123.71(9) . . ?
C12 C13 H13 121.5 . . ?
C12 C13 C14 117.01(9) . . ?
C14 C13 H13 121.5 . . ?
C13 C14 H14 119.8 . . ?
C15 C14 C13 120.44(10) . . ?
C15 C14 H14 119.8 . . ?
C14 C15 H15 119.2 . . ?
C14 C15 C16 121.59(9) . . ?
C16 C15 H15 119.2 . . ?
C11 C16 C15 118.75(9) . . ?
C11 C16 H16 120.6 . . ?
C15 C16 H16 120.6 . . ?
C10 C17 H17 120.6 . . ?
C18 C17 C10 118.84(10) . . ?
C18 C17 H17 120.6 . . ?
C17 C18 H18 119.3 . . ?
C17 C18 C19 121.35(10) . . ?
C19 C18 H18 119.3 . . ?
C18 C19 H19 119.6 . . ?
C20 C19 C18 120.76(10) . . ?
C20 C19 H19 119.6 . . ?
C9 C20 C19 116.95(10) . . ?
C9 C20 H20 121.5 . . ?
C19 C20 H20 121.5 . . ?
F2 C21 S2 111.32(8) . . ?
F2 C21 F4 107.64(10) . . ?
F3 C21 S2 111.02(8) . . ?
F3 C21 F2 107.90(10) . . ?
F3 C21 F4 107.31(10) . . ?
F4 C21 S2 111.47(8) . . ?
C24 O5 C22 112.76(9) . . ?
O5 C22 H22A 110.0 . . ?
O5 C22 H22B 110.0 . . ?
O5 C22 C23 108.28(9) . . ?
H22A C22 H22B 108.4 . . ?
C23 C22 H22A 110.0 . . ?
C23 C22 H22B 110.0 . . ?
C22 C23 H23A 109.5 . . ?
C22 C23 H23B 109.5 . . ?
C22 C23 H23C 109.5 . . ?
H23A C23 H23B 109.5 . . ?
H23A C23 H23C 109.5 . . ?
H23B C23 H23C 109.5 . . ?
O5 C24 H24A 109.9 . . ?
O5 C24 H24B 109.9 . . ?
O5 C24 C25 108.91(11) . . ?
H24A C24 H24B 108.3 . . ?
C25 C24 H24A 109.9 . . ?
C25 C24 H24B 109.9 . . ?
C24 C25 H25A 109.5 . . ?
C24 C25 H25B 109.5 . . ?
C24 C25 H25C 109.5 . . ?
H25A C25 H25B 109.5 . . ?
H25A C25 H25C 109.5 . . ?
H25B C25 H25C 109.5 . . ?

loop_
_geom_bond_atom_site_label_1
_geom_bond_atom_site_label_2
_geom_bond_distance
_geom_bond_site_symmetry_2
_geom_bond_publ_flag
S1 O2 2.9704(9) . ?
S1 O4 3.0022(9) 2_766 ?
S1 C1 1.7397(10) . ?
S1 C9 1.7830(10) . ?
S1 C12 1.7827(10) . ?
S2 O2 1.4459(8) . ?
S2 O3 1.4441(9) . ?
S2 O4 1.4471(8) . ?
S2 C21 1.8272(12) . ?
F1 C6 1.3550(12) . ?
F2 C21 1.3320(15) . ?
F3 C21 1.3305(13) . ?
F4 C21 1.3346(14) . ?
O1 C2 1.2221(13) . ?
N1 N2 1.1135(13) . ?
N1 C1 1.3406(12) . ?
C1 C2 1.4662(13) . ?
C2 C3 1.4922(13) . ?
C3 C4 1.4011(14) . ?
C3 C8 1.3942(14) . ?
C4 H4 0.9500 . ?
C4 C5 1.3888(14) . ?
C5 H5 0.9500 . ?
C5 C6 1.3809(17) . ?
C6 C7 1.3807(17) . ?
C7 H7 0.9500 . ?
C7 C8 1.3932(14) . ?
C8 H8 0.9500 . ?
C9 C10 1.3969(14) . ?
C9 C20 1.3871(14) . ?
C10 C11 1.4664(14) . ?
C10 C17 1.3970(14) . ?
C11 C12 1.3997(13) . ?
C11 C16 1.3941(14) . ?
C12 C13 1.3872(14) . ?
C13 H13 0.9500 . ?
C13 C14 1.3965(14) . ?
C14 H14 0.9500 . ?
C14 C15 1.3958(15) . ?
C15 H15 0.9500 . ?
C15 C16 1.3974(15) . ?
C16 H16 0.9500 . ?
C17 H17 0.9500 . ?
C17 C18 1.3922(15) . ?
C18 H18 0.9500 . ?
C18 C19 1.3956(16) . ?
C19 H19 0.9500 . ?
C19 C20 1.3925(15) . ?
C20 H20 0.9500 . ?
O5 C22 1.4223(14) . ?
O5 C24 1.4119(16) . ?
C22 H22A 0.9900 . ?
C22 H22B 0.9900 . ?
C22 C23 1.5097(18) . ?
C23 H23A 0.9800 . ?
C23 H23B 0.9800 . ?
C23 H23C 0.9800 . ?
C24 H24A 0.9900 . ?
C24 H24B 0.9900 . ?
C24 C25 1.506(2) . ?
C25 H25A 0.9800 . ?
C25 H25B 0.9800 . ?
C25 H25C 0.9800 . ?

loop_
_geom_torsion_atom_site_label_1
_geom_torsion_atom_site_label_2
_geom_torsion_atom_site_label_3
_geom_torsion_atom_site_label_4
_geom_torsion
_geom_torsion_site_symmetry_1
_geom_torsion_site_symmetry_2
_geom_torsion_site_symmetry_3
_geom_torsion_site_symmetry_4
_geom_torsion_publ_flag
S1 C1 C2 O1 9.31(14) . . . . ?
S1 C1 C2 C3 -170.50(7) . . . . ?
S1 C9 C10 C11 3.98(10) . . . . ?
S1 C9 C10 C17 -174.84(7) . . . . ?
S1 C9 C20 C19 173.82(8) . . . . ?
S1 C12 C13 C14 -174.09(8) . . . . ?
F1 C6 C7 C8 179.93(9) . . . . ?
O1 C2 C3 C4 41.53(14) . . . . ?
O1 C2 C3 C8 -135.56(11) . . . . ?
O2 S1 C1 N1 33.78(7) . . . . ?
O2 S1 C1 C2 -138.81(9) . . . . ?
O2 S1 C9 C10 83.95(18) . . . . ?
O2 S1 C9 C20 -89.21(19) . . . . ?
O2 S1 C12 C11 -160.79(7) . . . . ?
O2 S1 C12 C13 14.01(9) . . . . ?
O2 S2 C21 F2 -57.66(10) . . . . ?
O2 S2 C21 F3 62.56(10) . . . . ?
O2 S2 C21 F4 -177.86(8) . . . . ?
O3 S2 O2 S1 -62.59(7) . . . . ?
O3 S2 C21 F2 -177.35(9) . . . . ?
O3 S2 C21 F3 -57.13(9) . . . . ?
O3 S2 C21 F4 62.45(9) . . . . ?
O4 S1 C1 N1 -56.14(7) 2_766 . . . ?
O4 S1 C1 C2 131.26(9) 2_766 . . . ?
O4 S1 C9 C10 167.01(7) 2_766 . . . ?
O4 S1 C9 C20 -6.15(9) 2_766 . . . ?
O4 S2 O2 S1 73.99(7) . . . . ?
O4 S2 C21 F2 62.61(10) . . . . ?
O4 S2 C21 F3 -177.17(8) . . . . ?
O4 S2 C21 F4 -57.59(9) . . . . ?
N1 C1 C2 O1 -162.86(10) . . . . ?
N1 C1 C2 C3 17.33(14) . . . . ?
C1 S1 C9 C10 -113.80(7) . . . . ?
C1 S1 C9 C20 73.04(10) . . . . ?
C1 S1 C12 C11 113.72(7) . . . . ?
C1 S1 C12 C13 -71.48(9) . . . . ?
C1 C2 C3 C4 -138.66(10) . . . . ?
C1 C2 C3 C8 44.24(13) . . . . ?
C2 C3 C4 C5 -177.49(9) . . . . ?
C2 C3 C8 C7 176.16(9) . . . . ?
C3 C4 C5 C6 1.27(15) . . . . ?
C4 C3 C8 C7 -0.87(15) . . . . ?
C4 C5 C6 F1 178.85(9) . . . . ?
C4 C5 C6 C7 -1.00(16) . . . . ?
C5 C6 C7 C8 -0.22(16) . . . . ?
C6 C7 C8 C3 1.15(15) . . . . ?
C8 C3 C4 C5 -0.37(15) . . . . ?
C9 S1 C1 N1 -142.31(8) . . . . ?
C9 S1 C1 C2 45.10(10) . . . . ?
C9 S1 C12 C11 6.29(7) . . . . ?
C9 S1 C12 C13 -178.90(9) . . . . ?
C9 C10 C11 C12 0.80(12) . . . . ?
C9 C10 C11 C16 -178.14(9) . . . . ?
C9 C10 C17 C18 0.60(14) . . . . ?
C10 C9 C20 C19 1.49(15) . . . . ?
C10 C11 C12 S1 -5.20(10) . . . . ?
C10 C11 C12 C13 179.91(9) . . . . ?
C10 C11 C16 C15 179.72(9) . . . . ?
C10 C17 C18 C19 0.32(16) . . . . ?
C11 C10 C17 C18 -178.01(10) . . . . ?
C11 C12 C13 C14 0.07(15) . . . . ?
C12 S1 C1 N1 120.81(8) . . . . ?
C12 S1 C1 C2 -51.78(10) . . . . ?
C12 S1 C9 C10 -5.84(7) . . . . ?
C12 S1 C9 C20 -179.00(9) . . . . ?
C12 C11 C16 C15 0.82(14) . . . . ?
C12 C13 C14 C15 1.07(14) . . . . ?
C13 C14 C15 C16 -1.28(15) . . . . ?
C14 C15 C16 C11 0.29(15) . . . . ?
C16 C11 C12 S1 173.87(7) . . . . ?
C16 C11 C12 C13 -1.03(14) . . . . ?
C17 C10 C11 C12 179.47(10) . . . . ?
C17 C10 C11 C16 0.53(17) . . . . ?
C17 C18 C19 C20 -0.36(17) . . . . ?
C18 C19 C20 C9 -0.51(16) . . . . ?
C20 C9 C10 C11 177.26(9) . . . . ?
C20 C9 C10 C17 -1.55(15) . . . . ?
C21 S2 O2 S1 -173.33(6) . . . . ?
C22 O5 C24 C25 179.97(12) . . . . ?
C24 O5 C22 C23 -178.84(11) . . . . ?
